data_4107496
loop_
_publ_author_name
'Maolin Yu'
'Samuel J. Danishefsky'

_publ_section_title
;
 A Direct Route to Fluostatin C by a Fascinating Diels-Alder Reaction
;
_journal_name_full 'Journal of the American Chemical Society'
_journal_page_first 2783
_journal_page_last 2785
_journal_paper_doi 10.1021/ja7113757
_journal_volume 130
_journal_year 2008
_chemical_formula_sum 'C22 H24 O5'
_chemical_formula_weight 368.41
_chemical_name_systematic
; 
 ? 
;
_space_group_IT_number 5
_symmetry_cell_setting monoclinic
_symmetry_space_group_name_Hall 'C 2y'
_symmetry_space_group_name_H-M 'C 1 2 1'
_atom_sites_solution_hydrogens geom
_atom_sites_solution_primary direct
_atom_sites_solution_secondary difmap
_audit_creation_method SHELXL-97
_cell_angle_alpha 90.00
_cell_angle_beta 110.1790(10)
_cell_angle_gamma 90.00
_cell_formula_units_Z 8
_cell_length_a 38.433(3)
_cell_length_b 5.4390(4)
_cell_length_c 18.8955(15)
_cell_measurement_reflns_used 5042
_cell_measurement_temperature 125(2)
_cell_measurement_theta_max 27.08
_cell_measurement_theta_min 2.61
_cell_volume 3707.4(5)
_computing_cell_refinement 'Bruker SMART'
_computing_data_collection 'Bruker SMART'
_computing_data_reduction 'Bruker SAINT'
_computing_molecular_graphics 'Bruker SHELXTL'
_computing_publication_material 'Bruker SHELXTL'
_computing_structure_refinement 'SHELXL-97 (Sheldrick, 1997)'
_computing_structure_solution 'SHELXS-97 (Sheldrick, 1990)'
_diffrn_ambient_temperature 125(2)
_diffrn_measured_fraction_theta_full 0.981
_diffrn_measured_fraction_theta_max 0.981
_diffrn_measurement_device_type 'CCD area detector'
_diffrn_measurement_method 'phi and omega scans'
_diffrn_radiation_monochromator graphite
_diffrn_radiation_source 'fine-focus sealed tube'
_diffrn_radiation_type MoK\a
_diffrn_radiation_wavelength 0.71073
_diffrn_reflns_av_R_equivalents 0.0449
_diffrn_reflns_av_sigmaI/netI 0.0566
_diffrn_reflns_limit_h_max 51
_diffrn_reflns_limit_h_min -50
_diffrn_reflns_limit_k_max 7
_diffrn_reflns_limit_k_min -7
_diffrn_reflns_limit_l_max 25
_diffrn_reflns_limit_l_min -25
_diffrn_reflns_number 26077
_diffrn_reflns_theta_full 28.73
_diffrn_reflns_theta_max 28.73
_diffrn_reflns_theta_min 1.87
_exptl_absorpt_coefficient_mu 0.093
_exptl_absorpt_correction_T_max 0.9908
_exptl_absorpt_correction_T_min 0.9862
_exptl_absorpt_correction_type empirical
_exptl_absorpt_process_details SADABS
_exptl_crystal_colour COLORLESS
_exptl_crystal_density_diffrn 1.320
_exptl_crystal_description NEEDLE
_exptl_crystal_F_000 1568
_exptl_crystal_size_max 0.15
_exptl_crystal_size_mid 0.10
_exptl_crystal_size_min 0.10
_refine_diff_density_max 0.358
_refine_diff_density_min -0.224
_refine_diff_density_rms 0.044
_refine_ls_abs_structure_details 'Flack H D (1983), Acta Cryst. A39, 876-881'
_refine_ls_abs_structure_Flack -1.0(9)
_refine_ls_extinction_method none
_refine_ls_goodness_of_fit_ref 1.023
_refine_ls_hydrogen_treatment constr
_refine_ls_matrix_type full
_refine_ls_number_parameters 487
_refine_ls_number_reflns 9423
_refine_ls_number_restraints 1
_refine_ls_restrained_S_all 1.023
_refine_ls_R_factor_all 0.0874
_refine_ls_R_factor_gt 0.0537
_refine_ls_shift/su_max 0.000
_refine_ls_shift/su_mean 0.000
_refine_ls_structure_factor_coef Fsqd
_refine_ls_weighting_details 'calc w=1/[\s^2^(Fo^2^)+(0.0709P)^2^+0.5397P] where P=(Fo^2^+2Fc^2^)/3'
_refine_ls_weighting_scheme calc
_refine_ls_wR_factor_gt 0.1252
_refine_ls_wR_factor_ref 0.1429
_reflns_number_gt 6578
_reflns_number_total 9423
_reflns_threshold_expression >2sigma(I)
_cod_data_source_file ja7113757-file004.cif
_cod_data_source_block my21s10
_cod_database_code 4107496

loop_
_symmetry_equiv_pos_as_xyz
'x, y, z'
'-x, y, -z'
'x+1/2, y+1/2, z'
'-x+1/2, y+1/2, -z'

loop_
_atom_site_label
_atom_site_type_symbol
_atom_site_fract_x
_atom_site_fract_y
_atom_site_fract_z
_atom_site_U_iso_or_equiv
_atom_site_adp_type
_atom_site_occupancy
_atom_site_symmetry_multiplicity
_atom_site_calc_flag
_atom_site_refinement_flags
O1 O 0.55045(5) 1.8682(4) 0.38218(10) 0.0451(5) Uani 1 1 d .
O2 O 0.68968(5) 1.5769(4) 0.46468(9) 0.0400(4) Uani 1 1 d .
O3 O 0.66926(5) 1.3861(3) 0.17952(9) 0.0366(4) Uani 1 1 d .
O4 O 0.68934(5) 1.0444(3) 0.25361(10) 0.0430(5) Uani 1 1 d .
O5 O 0.48754(5) 1.9049(5) 0.36685(12) 0.0611(6) Uani 1 1 d .
C1 C 0.56248(7) 1.6976(6) 0.43958(14) 0.0392(6) Uani 1 1 d .
C2 C 0.55032(8) 1.6865(7) 0.50081(15) 0.0547(9) Uani 1 1 d .
H2A H 0.5326 1.8020 0.5051 0.066 Uiso 1 1 calc R
C3 C 0.56402(8) 1.5069(7) 0.55568(16) 0.0602(10) Uani 1 1 d .
H3A H 0.5550 1.4990 0.5965 0.072 Uiso 1 1 calc R
C4 C 0.59038(8) 1.3400(7) 0.55238(15) 0.0537(8) Uani 1 1 d .
H4A H 0.5996 1.2183 0.5903 0.064 Uiso 1 1 calc R
C5 C 0.60323(7) 1.3544(6) 0.49168(13) 0.0381(6) Uani 1 1 d .
C6 C 0.63278(7) 1.1996(5) 0.47807(13) 0.0388(6) Uani 1 1 d .
H6A H 0.6289 1.0228 0.4855 0.047 Uiso 1 1 calc R
H6B H 0.6578 1.2483 0.5120 0.047 Uiso 1 1 calc R
C7 C 0.62776(6) 1.2546(5) 0.39515(12) 0.0293(5) Uani 1 1 d .
H7A H 0.6114 1.1220 0.3644 0.035 Uiso 1 1 calc R
C8 C 0.66137(6) 1.2677(4) 0.37012(12) 0.0265(5) Uani 1 1 d .
H8A H 0.6740 1.1039 0.3794 0.032 Uiso 1 1 calc R
C9 C 0.68991(6) 1.4641(5) 0.40920(12) 0.0303(5) Uani 1 1 d .
C10 C 0.71891(7) 1.5129(5) 0.37465(14) 0.0365(6) Uani 1 1 d .
C11 C 0.71325(7) 1.4347(5) 0.30464(13) 0.0359(6) Uani 1 1 d .
H11A H 0.7321 1.4679 0.2842 0.043 Uiso 1 1 calc R
C12 C 0.67960(7) 1.2988(4) 0.25536(13) 0.0307(5) Uani 1 1 d .
C13 C 0.64726(6) 1.3181(4) 0.28442(12) 0.0273(5) Uani 1 1 d .
H13A H 0.6290 1.1865 0.2593 0.033 Uiso 1 1 calc R
C14 C 0.62699(6) 1.5668(5) 0.26630(12) 0.0283(5) Uani 1 1 d .
H14A H 0.6456 1.6984 0.2721 0.034 Uiso 1 1 calc R
H14B H 0.6104 1.5659 0.2129 0.034 Uiso 1 1 calc R
C15 C 0.60423(6) 1.6278(4) 0.31526(12) 0.0278(5) Uani 1 1 d .
H15A H 0.5884 1.7674 0.3029 0.033 Uiso 1 1 calc R
C16 C 0.60552(6) 1.4924(4) 0.37543(12) 0.0276(5) Uani 1 1 d .
C17 C 0.58867(6) 1.5286(5) 0.43397(12) 0.0326(6) Uani 1 1 d .
C18 C 0.75228(8) 1.6552(7) 0.42090(16) 0.0549(8) Uani 1 1 d .
H18A H 0.7692 1.6748 0.3925 0.082 Uiso 1 1 calc R
H18B H 0.7650 1.5666 0.4679 0.082 Uiso 1 1 calc R
H18C H 0.7446 1.8175 0.4326 0.082 Uiso 1 1 calc R
C19 C 0.67734(12) 1.2036(6) 0.13471(17) 0.0695(11) Uani 1 1 d .
H19A H 0.6949 1.2676 0.1111 0.083 Uiso 1 1 calc R
H19B H 0.6544 1.1503 0.0943 0.083 Uiso 1 1 calc R
C20 C 0.69370(9) 1.0004(6) 0.18405(15) 0.0520(8) Uani 1 1 d .
H20A H 0.6813 0.8448 0.1620 0.062 Uiso 1 1 calc R
H20B H 0.7203 0.9864 0.1909 0.062 Uiso 1 1 calc R
C21 C 0.52116(8) 2.0307(7) 0.38127(19) 0.0556(8) Uani 1 1 d .
H21A H 0.5278 2.1151 0.4306 0.067 Uiso 1 1 calc R
H21B H 0.5181 2.1574 0.3420 0.067 Uiso 1 1 calc R
C22 C 0.47595(9) 1.7734(9) 0.29693(19) 0.0757(12) Uani 1 1 d .
H22A H 0.4525 1.6892 0.2902 0.114 Uiso 1 1 calc R
H22B H 0.4949 1.6521 0.2975 0.114 Uiso 1 1 calc R
H22C H 0.4726 1.8890 0.2553 0.114 Uiso 1 1 calc R
O6 O 0.45338(5) 1.2524(4) 0.11770(10) 0.0421(5) Uani 1 1 d .
O7 O 0.31397(4) 1.0584(4) 0.03561(9) 0.0359(4) Uani 1 1 d .
O8 O 0.32560(5) 0.9694(3) 0.32387(9) 0.0396(4) Uani 1 1 d .
O9 O 0.29645(6) 0.6497(4) 0.24849(10) 0.0482(5) Uani 1 1 d .
O10 O 0.51210(5) 1.3401(4) 0.11038(11) 0.0515(5) Uani 1 1 d .
C31 C 0.43758(6) 1.0821(6) 0.06133(13) 0.0384(6) Uani 1 1 d .
C32 C 0.44759(7) 1.0493(7) -0.00248(14) 0.0478(7) Uani 1 1 d .
H32A H 0.4664 1.1489 -0.0098 0.057 Uiso 1 1 calc R
C33 C 0.42991(8) 0.8698(7) -0.05531(15) 0.0540(8) Uani 1 1 d .
H33A H 0.4369 0.8495 -0.0985 0.065 Uiso 1 1 calc R
C34 C 0.40244(7) 0.7202(6) -0.04700(14) 0.0461(7) Uani 1 1 d .
H34A H 0.3907 0.5991 -0.0837 0.055 Uiso 1 1 calc R
C35 C 0.39260(6) 0.7523(5) 0.01649(13) 0.0363(6) Uani 1 1 d .
C36 C 0.36230(7) 0.6193(5) 0.03534(13) 0.0387(6) Uani 1 1 d .
H36A H 0.3651 0.4388 0.0332 0.046 Uiso 1 1 calc R
H36B H 0.3375 0.6668 0.0003 0.046 Uiso 1 1 calc R
C37 C 0.36806(7) 0.7053(5) 0.11662(13) 0.0326(5) Uani 1 1 d .
H37A H 0.3817 0.5709 0.1512 0.039 Uiso 1 1 calc R
C38 C 0.33470(6) 0.7697(4) 0.13888(12) 0.0272(5) Uani 1 1 d .
H38A H 0.3185 0.6210 0.1309 0.033 Uiso 1 1 calc R
C39 C 0.31150(6) 0.9813(5) 0.09418(12) 0.0280(5) Uani 1 1 d .
C40 C 0.28468(6) 1.0975(5) 0.12594(13) 0.0331(5) Uani 1 1 d .
C41 C 0.28760(7) 1.0507(5) 0.19689(13) 0.0357(6) Uani 1 1 d .
H41A H 0.2709 1.1321 0.2162 0.043 Uiso 1 1 calc R
C42 C 0.31545(7) 0.8784(5) 0.24878(13) 0.0329(5) Uani 1 1 d .
C43 C 0.34863(6) 0.8336(4) 0.22368(12) 0.0291(5) Uani 1 1 d .
H43A H 0.3625 0.6882 0.2520 0.035 Uiso 1 1 calc R
C44 C 0.37562(6) 1.0556(5) 0.24096(13) 0.0316(5) Uani 1 1 d .
H44A H 0.3611 1.2081 0.2379 0.038 Uiso 1 1 calc R
H44B H 0.3930 1.0403 0.2934 0.038 Uiso 1 1 calc R
C45 C 0.39790(6) 1.0814(5) 0.18919(12) 0.0295(5) Uani 1 1 d .
H45A H 0.4152 1.2122 0.1975 0.035 Uiso 1 1 calc R
C46 C 0.39398(6) 0.9256(5) 0.13186(12) 0.0291(5) Uani 1 1 d .
C47 C 0.41012(6) 0.9292(5) 0.07162(12) 0.0325(5) Uani 1 1 d .
C48 C 0.25583(7) 1.2671(6) 0.07540(15) 0.0464(7) Uani 1 1 d .
H48A H 0.2400 1.3293 0.1025 0.070 Uiso 1 1 calc R
H48B H 0.2406 1.1772 0.0304 0.070 Uiso 1 1 calc R
H48C H 0.2680 1.4054 0.0603 0.070 Uiso 1 1 calc R
C49 C 0.33049(9) 0.7607(5) 0.37249(14) 0.0481(7) Uani 1 1 d .
H49A H 0.3243 0.8019 0.4178 0.058 Uiso 1 1 calc R
H49B H 0.3563 0.7000 0.3886 0.058 Uiso 1 1 calc R
C50 C 0.30398(8) 0.5722(5) 0.32471(14) 0.0450(7) Uani 1 1 d .
H50A H 0.3154 0.4066 0.3331 0.054 Uiso 1 1 calc R
H50B H 0.2809 0.5676 0.3368 0.054 Uiso 1 1 calc R
C51 C 0.47737(7) 1.4306(6) 0.10469(17) 0.0500(7) Uani 1 1 d .
H51A H 0.4654 1.5005 0.0536 0.060 Uiso 1 1 calc R
H51B H 0.4807 1.5660 0.1415 0.060 Uiso 1 1 calc R
C52 C 0.53297(8) 1.2573(8) 0.18424(17) 0.0705(11) Uani 1 1 d .
H52A H 0.5570 1.1952 0.1850 0.106 Uiso 1 1 calc R
H52B H 0.5194 1.1254 0.1988 0.106 Uiso 1 1 calc R
H52C H 0.5368 1.3943 0.2198 0.106 Uiso 1 1 calc R

loop_
_atom_site_aniso_label
_atom_site_aniso_U_11
_atom_site_aniso_U_22
_atom_site_aniso_U_33
_atom_site_aniso_U_23
_atom_site_aniso_U_13
_atom_site_aniso_U_12
O1 0.0330(9) 0.0578(13) 0.0503(11) 0.0073(10) 0.0216(8) 0.0116(9)
O2 0.0364(9) 0.0491(12) 0.0310(9) -0.0100(9) 0.0072(7) -0.0065(9)
O3 0.0535(10) 0.0329(10) 0.0294(9) 0.0048(7) 0.0220(8) 0.0085(8)
O4 0.0645(12) 0.0312(10) 0.0434(10) 0.0055(8) 0.0314(9) 0.0128(9)
O5 0.0358(10) 0.0826(17) 0.0696(14) 0.0181(14) 0.0240(10) 0.0121(11)
C1 0.0268(12) 0.0561(18) 0.0354(13) -0.0014(13) 0.0117(10) -0.0009(12)
C2 0.0390(15) 0.087(3) 0.0466(16) 0.0003(17) 0.0259(13) 0.0072(17)
C3 0.0503(17) 0.099(3) 0.0403(16) 0.0088(17) 0.0275(14) 0.0055(19)
C4 0.0447(16) 0.089(3) 0.0306(13) 0.0134(15) 0.0175(12) 0.0007(17)
C5 0.0315(12) 0.0546(17) 0.0290(12) 0.0070(12) 0.0116(10) -0.0008(12)
C6 0.0372(13) 0.0480(16) 0.0306(13) 0.0141(12) 0.0111(11) 0.0011(12)
C7 0.0294(11) 0.0318(13) 0.0262(11) 0.0048(10) 0.0091(9) -0.0029(10)
C8 0.0300(11) 0.0245(12) 0.0255(11) 0.0032(9) 0.0101(9) 0.0016(9)
C9 0.0278(11) 0.0354(13) 0.0245(11) 0.0040(10) 0.0049(9) 0.0008(10)
C10 0.0322(12) 0.0408(16) 0.0360(13) 0.0066(11) 0.0111(10) -0.0043(11)
C11 0.0318(12) 0.0413(15) 0.0389(13) 0.0090(12) 0.0179(11) -0.0003(11)
C12 0.0407(13) 0.0251(12) 0.0297(12) 0.0046(10) 0.0167(10) 0.0057(10)
C13 0.0302(11) 0.0262(12) 0.0258(11) -0.0002(9) 0.0100(9) -0.0021(9)
C14 0.0304(11) 0.0294(12) 0.0250(11) 0.0049(10) 0.0093(9) 0.0023(10)
C15 0.0258(11) 0.0280(13) 0.0279(11) -0.0009(9) 0.0069(9) 0.0003(9)
C16 0.0226(10) 0.0347(13) 0.0242(11) -0.0019(10) 0.0064(9) -0.0040(10)
C17 0.0221(11) 0.0465(16) 0.0284(11) -0.0009(11) 0.0077(9) -0.0051(11)
C18 0.0354(14) 0.075(2) 0.0503(17) 0.0051(16) 0.0096(12) -0.0225(15)
C19 0.126(3) 0.0442(19) 0.0452(18) -0.0034(15) 0.039(2) 0.019(2)
C20 0.080(2) 0.0441(17) 0.0404(15) -0.0044(13) 0.0312(15) 0.0102(16)
C21 0.0393(15) 0.059(2) 0.074(2) 0.0066(17) 0.0267(15) 0.0160(15)
C22 0.0459(18) 0.104(3) 0.062(2) 0.026(2) -0.0006(15) 0.000(2)
O6 0.0328(9) 0.0532(12) 0.0428(10) -0.0096(9) 0.0161(8) -0.0136(9)
O7 0.0324(9) 0.0461(11) 0.0273(8) 0.0053(8) 0.0078(7) -0.0026(8)
O8 0.0567(11) 0.0374(11) 0.0277(9) 0.0012(8) 0.0182(8) -0.0070(9)
O9 0.0667(12) 0.0447(12) 0.0362(10) -0.0008(8) 0.0215(9) -0.0275(10)
O10 0.0304(9) 0.0701(15) 0.0554(12) -0.0074(11) 0.0168(9) -0.0129(10)
C31 0.0232(11) 0.0565(17) 0.0323(12) -0.0076(13) 0.0055(9) -0.0048(12)
C32 0.0348(13) 0.072(2) 0.0401(14) -0.0018(15) 0.0176(11) -0.0066(15)
C33 0.0422(15) 0.091(3) 0.0321(14) -0.0104(16) 0.0169(12) -0.0068(17)
C34 0.0419(15) 0.064(2) 0.0316(13) -0.0161(13) 0.0114(11) -0.0080(14)
C35 0.0289(12) 0.0478(16) 0.0306(12) -0.0054(11) 0.0083(10) 0.0029(11)
C36 0.0328(13) 0.0439(17) 0.0392(14) -0.0175(12) 0.0121(11) -0.0055(12)
C37 0.0323(12) 0.0320(14) 0.0318(12) -0.0043(10) 0.0089(10) 0.0012(10)
C38 0.0300(11) 0.0212(11) 0.0290(11) -0.0037(9) 0.0083(9) -0.0052(9)
C39 0.0246(11) 0.0299(12) 0.0275(11) -0.0014(10) 0.0063(9) -0.0021(10)
C40 0.0295(12) 0.0363(14) 0.0322(12) -0.0015(11) 0.0092(10) -0.0001(11)
C41 0.0299(12) 0.0435(15) 0.0357(13) -0.0010(12) 0.0140(10) 0.0011(11)
C42 0.0418(14) 0.0311(13) 0.0274(12) -0.0016(10) 0.0138(10) -0.0095(11)
C43 0.0346(12) 0.0225(11) 0.0259(11) 0.0031(9) 0.0051(9) 0.0017(10)
C44 0.0330(12) 0.0302(13) 0.0319(12) -0.0081(11) 0.0116(10) -0.0018(11)
C45 0.0268(11) 0.0296(12) 0.0307(12) -0.0049(10) 0.0081(9) -0.0024(10)
C46 0.0222(11) 0.0320(13) 0.0310(12) -0.0038(10) 0.0063(9) 0.0015(10)
C47 0.0216(11) 0.0455(15) 0.0281(12) -0.0007(11) 0.0056(9) 0.0025(10)
C48 0.0387(14) 0.0543(18) 0.0412(15) 0.0013(13) 0.0074(12) 0.0118(13)
C49 0.076(2) 0.0399(16) 0.0314(14) 0.0050(12) 0.0218(14) -0.0018(15)
C50 0.0659(18) 0.0350(15) 0.0388(14) 0.0065(12) 0.0238(13) -0.0034(14)
C51 0.0379(15) 0.057(2) 0.0574(18) -0.0038(15) 0.0197(13) -0.0110(14)
C52 0.0354(16) 0.107(3) 0.057(2) -0.016(2) 0.0002(14) -0.0059(19)

loop_
_atom_type_symbol
_atom_type_description
_atom_type_scat_dispersion_real
_atom_type_scat_dispersion_imag
_atom_type_scat_source
C C 0.0033 0.0016 'International Tables Vol C Tables 4.2.6.8 and 6.1.1.4'
H H 0.0000 0.0000 'International Tables Vol C Tables 4.2.6.8 and 6.1.1.4'
O O 0.0106 0.0060 'International Tables Vol C Tables 4.2.6.8 and 6.1.1.4'

loop_
_geom_angle_atom_site_label_1
_geom_angle_atom_site_label_2
_geom_angle_atom_site_label_3
_geom_angle
C1 O1 C21 118.4(2)
C19 O3 C12 109.0(2)
C20 O4 C12 107.60(19)
C21 O5 C22 113.3(2)
O1 C1 C2 124.4(3)
O1 C1 C17 116.0(2)
C2 C1 C17 119.6(3)
C3 C2 C1 120.1(3)
C4 C3 C2 121.7(3)
C3 C4 C5 118.2(3)
C4 C5 C17 121.0(3)
C4 C5 C6 127.5(3)
C17 C5 C6 111.5(2)
C5 C6 C7 103.17(19)
C8 C7 C16 110.41(19)
C8 C7 C6 120.19(19)
C16 C7 C6 106.05(19)
C7 C8 C9 115.30(19)
C7 C8 C13 107.77(17)
C9 C8 C13 108.45(18)
O2 C9 C10 120.9(2)
O2 C9 C8 123.5(2)
C10 C9 C8 115.6(2)
C11 C10 C18 124.0(2)
C11 C10 C9 119.0(2)
C18 C10 C9 117.0(2)
C10 C11 C12 125.7(2)
O3 C12 O4 106.33(18)
O3 C12 C11 109.90(19)
O4 C12 C11 108.2(2)
O3 C12 C13 111.01(19)
O4 C12 C13 108.99(19)
C11 C12 C13 112.16(19)
C12 C13 C14 113.14(18)
C12 C13 C8 109.26(18)
C14 C13 C8 110.92(18)
C15 C14 C13 114.31(19)
C16 C15 C14 122.5(2)
C15 C16 C17 131.7(2)
C15 C16 C7 121.8(2)
C17 C16 C7 106.51(19)
C1 C17 C5 119.3(2)
C1 C17 C16 131.3(2)
C5 C17 C16 109.4(2)
O3 C19 C20 106.8(2)
O4 C20 C19 108.0(2)
O5 C21 O1 111.7(3)
C31 O6 C51 117.6(2)
C42 O8 C49 107.09(19)
C50 O9 C42 108.89(19)
C51 O10 C52 112.9(2)
O6 C31 C32 124.8(2)
O6 C31 C47 116.1(2)
C32 C31 C47 119.1(3)
C33 C32 C31 119.7(3)
C34 C33 C32 122.2(2)
C33 C34 C35 118.0(3)
C34 C35 C47 121.5(2)
C34 C35 C36 127.2(2)
C47 C35 C36 111.3(2)
C35 C36 C37 103.34(19)
C46 C37 C38 109.00(19)
C46 C37 C36 106.64(19)
C38 C37 C36 119.90(19)
C39 C38 C37 114.17(19)
C39 C38 C43 109.45(18)
C37 C38 C43 108.38(18)
O7 C39 C40 119.9(2)
O7 C39 C38 123.4(2)
C40 C39 C38 116.69(19)
C41 C40 C39 119.5(2)
C41 C40 C48 123.0(2)
C39 C40 C48 117.5(2)
C40 C41 C42 124.7(2)
O8 C42 O9 105.55(18)
O8 C42 C41 108.8(2)
O9 C42 C41 106.9(2)
O8 C42 C43 113.21(19)
O9 C42 C43 109.7(2)
C41 C42 C43 112.33(19)
C42 C43 C38 109.33(18)
C42 C43 C44 112.37(19)
C38 C43 C44 111.15(18)
C45 C44 C43 115.02(19)
C46 C45 C44 122.2(2)
C45 C46 C47 131.0(2)
C45 C46 C37 122.3(2)
C47 C46 C37 106.69(19)
C35 C47 C31 119.4(2)
C35 C47 C46 110.0(2)
C31 C47 C46 130.5(2)
O8 C49 C50 104.1(2)
O9 C50 C49 105.3(2)
O10 C51 O6 114.1(3)

loop_
_geom_bond_atom_site_label_1
_geom_bond_atom_site_label_2
_geom_bond_distance
O1 C1 1.380(3)
O1 C21 1.426(3)
O2 C9 1.217(3)
O3 C19 1.407(3)
O3 C12 1.430(3)
O4 C20 1.402(3)
O4 C12 1.437(3)
O5 C21 1.403(4)
O5 C22 1.432(4)
C1 C2 1.390(4)
C1 C17 1.394(4)
C2 C3 1.389(5)
C3 C4 1.378(5)
C4 C5 1.398(3)
C5 C17 1.407(4)
C5 C6 1.506(4)
C6 C7 1.540(3)
C7 C8 1.523(3)
C7 C16 1.524(3)
C8 C9 1.527(3)
C8 C13 1.545(3)
C9 C10 1.497(3)
C10 C11 1.334(3)
C10 C18 1.495(4)
C11 C12 1.501(3)
C12 C13 1.526(3)
C13 C14 1.539(3)
C14 C15 1.513(3)
C15 C16 1.341(3)
C16 C17 1.475(3)
C19 C20 1.443(4)
O6 C31 1.384(3)
O6 C51 1.417(3)
O7 C39 1.218(3)
O8 C42 1.424(3)
O8 C49 1.431(3)
O9 C50 1.431(3)
O9 C42 1.441(3)
O10 C51 1.392(3)
O10 C52 1.422(4)
C31 C32 1.398(3)
C31 C47 1.409(3)
C32 C33 1.394(4)
C33 C34 1.384(4)
C34 C35 1.388(3)
C35 C47 1.407(3)
C35 C36 1.514(4)
C36 C37 1.547(3)
C37 C46 1.521(3)
C37 C38 1.521(3)
C38 C39 1.521(3)
C38 C43 1.544(3)
C39 C40 1.500(3)
C40 C41 1.331(3)
C40 C48 1.504(4)
C41 C42 1.504(4)
C42 C43 1.526(3)
C43 C44 1.551(3)
C44 C45 1.512(3)
C45 C46 1.342(3)
C46 C47 1.472(3)
C49 C50 1.506(4)
